data_4030097
loop_
_publ_author_name
'Weidmann, Verena'
'Ploog, Jasper'
'Kliewer, Serge'
'Schaffrath, Mathias'
'Maison, Wolfgang'

_publ_section_title
;
 Variants of the Prins cyclization for the synthesis of terpenoid
 spiroethers and oxabicyclo[3.3.1]nonane-derivatives.
;
_journal_issue 21
_journal_name_full 'The Journal of organic chemistry'
_journal_page_first 10123
_journal_paper_doi 10.1021/jo501755x
_journal_volume 79
_journal_year 2014
_chemical_formula_moiety 'C17 H22 O'
_chemical_formula_sum 'C17 H22 O'
_chemical_formula_weight 242.35
_chemical_melting_point 71.0(10)
_chemical_name_systematic
; 
1-methyl-14-oxatetracyclo[11.3.1.0.0]heptadeca-2,4,6-triene
;
_space_group_IT_number 14
_symmetry_cell_setting monoclinic
_symmetry_space_group_name_Hall '-P 2yn'
_symmetry_space_group_name_H-M 'P 1 21/n 1'
_atom_sites_solution_hydrogens geom
_atom_sites_solution_primary direct
_atom_sites_solution_secondary difmap
_audit_creation_method SHELXL-97
_cell_angle_alpha 90.00
_cell_angle_beta 108.73(3)
_cell_angle_gamma 90.00
_cell_formula_units_Z 4
_cell_length_a 8.5964(17)
_cell_length_b 17.998(4)
_cell_length_c 8.9574(18)
_cell_measurement_reflns_used 2734
_cell_measurement_temperature 100(2)
_cell_measurement_theta_max 75.95
_cell_measurement_theta_min 4.97
_cell_volume 1312.5(5)
_computing_cell_refinement
;
CrysAlisPro, Agilent Technologies,
Version 1.171.36.32 (release 02-08-2013 CrysAlis171 .NET)
(compiled Aug  2 2013,16:46:58)
;
_computing_data_collection
;
CrysAlisPro, Agilent Technologies,
Version 1.171.36.32 (release 02-08-2013 CrysAlis171 .NET)
(compiled Aug  2 2013,16:46:58)
;
_computing_data_reduction
;
CrysAlisPro, Agilent Technologies,
Version 1.171.36.32 (release 02-08-2013 CrysAlis171 .NET)
(compiled Aug  2 2013,16:46:58)
;
_computing_molecular_graphics mercury
_computing_publication_material SHELXL
_computing_structure_refinement 'SHELXL-97 (Sheldrick, 1997)'
_computing_structure_solution 'SHELXS-97 (Sheldrick, 1990)'
_diffrn_ambient_temperature 100(2)
_diffrn_detector_area_resol_mean 10.4127
_diffrn_measured_fraction_theta_full 0.995
_diffrn_measured_fraction_theta_max 0.995
_diffrn_measurement_device_type 'SuperNova, Dual, Cu at zero, Atlas'
_diffrn_measurement_method '\w scans'
_diffrn_radiation_monochromator graphite
_diffrn_radiation_source 'fine-focus sealed tube'
_diffrn_radiation_type CuK\a
_diffrn_radiation_wavelength 1.54184
_diffrn_reflns_av_R_equivalents 0.0219
_diffrn_reflns_av_sigmaI/netI 0.0093
_diffrn_reflns_limit_h_max 10
_diffrn_reflns_limit_h_min -10
_diffrn_reflns_limit_k_max 22
_diffrn_reflns_limit_k_min -22
_diffrn_reflns_limit_l_max 11
_diffrn_reflns_limit_l_min -11
_diffrn_reflns_number 24459
_diffrn_reflns_theta_full 76.37
_diffrn_reflns_theta_max 76.37
_diffrn_reflns_theta_min 4.91
_diffrn_standards_decay_% none
_diffrn_standards_interval_count none
_diffrn_standards_interval_time none
_diffrn_standards_number none
_exptl_absorpt_coefficient_mu 0.563
_exptl_absorpt_correction_T_max 0.9006
_exptl_absorpt_correction_T_min 0.7898
_exptl_absorpt_correction_type multi-scan
_exptl_absorpt_process_details
;
CrysAlisPro, Agilent Technologies,
Version 1.171.36.32 (release 02-08-2013 CrysAlis171 .NET)
(compiled Aug  2 2013,16:46:58)
Empirical absorption correction using spherical harmonics,
implemented in SCALE3 ABSPACK scaling algorithm.
;
_exptl_crystal_colour colourless
_exptl_crystal_density_diffrn 1.226
_exptl_crystal_density_meas ?
_exptl_crystal_density_method 'not measured'
_exptl_crystal_description block
_exptl_crystal_F_000 528
_exptl_crystal_size_max 0.44
_exptl_crystal_size_mid 0.24
_exptl_crystal_size_min 0.19
_refine_diff_density_max 0.297
_refine_diff_density_min -0.206
_refine_diff_density_rms 0.038
_refine_ls_extinction_method none
_refine_ls_goodness_of_fit_ref 1.048
_refine_ls_hydrogen_treatment mixed
_refine_ls_matrix_type full
_refine_ls_number_parameters 164
_refine_ls_number_reflns 2734
_refine_ls_number_restraints 0
_refine_ls_restrained_S_all 1.048
_refine_ls_R_factor_all 0.0361
_refine_ls_R_factor_gt 0.0350
_refine_ls_shift/su_max 0.000
_refine_ls_shift/su_mean 0.000
_refine_ls_structure_factor_coef Fsqd
_refine_ls_weighting_details 'calc w=1/[\s^2^(Fo^2^)+(0.0537P)^2^+0.3897P] where P=(Fo^2^+2Fc^2^)/3'
_refine_ls_weighting_scheme calc
_refine_ls_wR_factor_gt 0.0968
_refine_ls_wR_factor_ref 0.0978
_reflns_number_gt 2630
_reflns_number_total 2734
_reflns_threshold_expression >2sigma(I)
_cod_data_source_file jo501755x_si_002.cif
_cod_data_source_block vw44bm
_cod_depositor_comments
;
The following automatic conversions were performed:

'_chemical_melting_point' value '70-72' was changed to '71.0(10)' -
the average value was taken and precision was estimated.

Automatic conversion script
Id: cif_fix_values 2827 2014-09-09 07:05:25Z andrius 

 Adding full bibliography for 4030095--4030097.cif.

The following automatic conversions were performed:

'_exptl_crystal_density_meas' value 'not measured' was changed to '?'
- the value is perceived as not measured.

Automatic conversion script
Id: cif_fix_values 3008 2015-01-20 13:52:24Z robertas 
;
_cod_original_sg_symbol_H-M P2(1)/n
_cod_database_code 4030097

loop_
_symmetry_equiv_pos_as_xyz
'x, y, z'
'-x+1/2, y+1/2, -z+1/2'
'-x, -y, -z'
'x-1/2, -y-1/2, z-1/2'

loop_
_atom_site_label
_atom_site_type_symbol
_atom_site_fract_x
_atom_site_fract_y
_atom_site_fract_z
_atom_site_U_iso_or_equiv
_atom_site_adp_type
_atom_site_occupancy
_atom_site_symmetry_multiplicity
_atom_site_calc_flag
_atom_site_refinement_flags
O1 O 0.92751(8) 0.17056(3) 0.62718(7) 0.01673(17) Uani 1 1 d .
C2 C 1.03243(11) 0.21906(5) 0.74209(10) 0.0172(2) Uani 1 1 d .
H2A H 0.9767 0.2339 0.8185 0.021 Uiso 1 1 calc R
H2B H 1.0528 0.2646 0.6892 0.021 Uiso 1 1 calc R
C3 C 1.19592(11) 0.18267(5) 0.83022(11) 0.0182(2) Uani 1 1 d .
H3A H 1.2594 0.2158 0.9166 0.022 Uiso 1 1 calc R
H3B H 1.2602 0.1755 0.7573 0.022 Uiso 1 1 calc R
C4 C 1.17002(11) 0.10674(5) 0.89946(11) 0.0162(2) Uani 1 1 d .
C5 C 1.06087(11) 0.05984(5) 0.76304(11) 0.0171(2) Uani 1 1 d .
H5A H 1.1174 0.0518 0.6839 0.021 Uiso 1 1 calc R
H5B H 1.0410 0.0107 0.8031 0.021 Uiso 1 1 calc R
C6 C 0.89806(11) 0.09878(5) 0.68620(10) 0.0156(2) Uani 1 1 d .
C7 C 0.80333(11) 0.10438(5) 0.80532(10) 0.0157(2) Uani 1 1 d .
H7 H 0.7640 0.0528 0.8140 0.019 Uiso 1 1 calc R
C8 C 0.64675(11) 0.15044(6) 0.73394(11) 0.0208(2) Uani 1 1 d .
H8A H 0.5867 0.1549 0.8111 0.025 Uiso 1 1 calc R
H8B H 0.6763 0.2010 0.7090 0.025 Uiso 1 1 calc R
C9 C 0.53683(12) 0.11304(6) 0.58362(12) 0.0268(2) Uani 1 1 d .
H9A H 0.4403 0.1451 0.5344 0.032 Uiso 1 1 calc R
H9B H 0.4964 0.0652 0.6115 0.032 Uiso 1 1 calc R
C10 C 0.62726(13) 0.09880(6) 0.46482(11) 0.0245(2) Uani 1 1 d .
H10A H 0.5566 0.0685 0.3767 0.029 Uiso 1 1 calc R
H10B H 0.6483 0.1468 0.4209 0.029 Uiso 1 1 calc R
C11 C 0.79059(12) 0.05845(5) 0.53936(11) 0.0214(2) Uani 1 1 d .
H11A H 0.7688 0.0073 0.5681 0.026 Uiso 1 1 calc R
H11B H 0.8500 0.0550 0.4615 0.026 Uiso 1 1 calc R
C12 C 1.33641(12) 0.06814(6) 0.96890(12) 0.0221(2) Uani 1 1 d .
H12A H 1.4116 0.1009 1.0466 0.033 Uiso 1 1 calc R
H12B H 1.3823 0.0571 0.8843 0.033 Uiso 1 1 calc R
H12C H 1.3218 0.0218 1.0202 0.033 Uiso 1 1 calc R
C13 C 0.90925(11) 0.12507(5) 0.97218(10) 0.01486(19) Uani 1 1 d .
C14 C 1.08200(11) 0.12040(5) 1.02039(10) 0.01493(19) Uani 1 1 d .
C15 C 1.17100(11) 0.13379(5) 1.17890(11) 0.0190(2) Uani 1 1 d .
H15 H 1.2874 0.1305 1.2125 0.023 Uiso 1 1 calc R
C16 C 1.09336(13) 0.15167(5) 1.28804(11) 0.0210(2) Uani 1 1 d .
H16 H 1.1563 0.1600 1.3952 0.025 Uiso 1 1 calc R
C17 C 0.92384(12) 0.15732(5) 1.24026(11) 0.0205(2) Uani 1 1 d .
H17 H 0.8698 0.1705 1.3138 0.025 Uiso 1 1 calc R
C18 C 0.83364(11) 0.14363(5) 1.08407(11) 0.0187(2) Uani 1 1 d .
H18 H 0.7173 0.1469 1.0522 0.022 Uiso 1 1 calc R

loop_
_atom_site_aniso_label
_atom_site_aniso_U_11
_atom_site_aniso_U_22
_atom_site_aniso_U_33
_atom_site_aniso_U_23
_atom_site_aniso_U_13
_atom_site_aniso_U_12
O1 0.0211(3) 0.0130(3) 0.0157(3) 0.0017(2) 0.0053(3) -0.0014(2)
C2 0.0196(4) 0.0130(4) 0.0189(4) 0.0009(3) 0.0063(3) -0.0022(3)
C3 0.0167(4) 0.0181(4) 0.0212(4) 0.0026(3) 0.0079(4) -0.0014(3)
C4 0.0150(4) 0.0159(4) 0.0190(4) 0.0027(3) 0.0071(3) 0.0017(3)
C5 0.0214(5) 0.0136(4) 0.0184(4) 0.0003(3) 0.0092(4) 0.0027(3)
C6 0.0199(4) 0.0112(4) 0.0158(4) 0.0003(3) 0.0058(3) -0.0005(3)
C7 0.0147(4) 0.0149(4) 0.0171(4) 0.0008(3) 0.0046(3) -0.0014(3)
C8 0.0150(4) 0.0244(5) 0.0218(5) 0.0013(4) 0.0043(4) 0.0013(4)
C9 0.0180(5) 0.0312(5) 0.0258(5) 0.0035(4) -0.0008(4) -0.0037(4)
C10 0.0273(5) 0.0214(5) 0.0184(5) 0.0001(4) -0.0018(4) -0.0034(4)
C11 0.0295(5) 0.0147(4) 0.0171(4) -0.0014(3) 0.0033(4) -0.0010(4)
C12 0.0175(4) 0.0244(5) 0.0263(5) 0.0057(4) 0.0098(4) 0.0051(4)
C13 0.0159(4) 0.0125(4) 0.0165(4) 0.0016(3) 0.0056(3) 0.0001(3)
C14 0.0160(4) 0.0121(4) 0.0173(4) 0.0018(3) 0.0062(3) 0.0003(3)
C15 0.0173(4) 0.0183(4) 0.0196(5) 0.0015(3) 0.0033(4) -0.0006(3)
C16 0.0276(5) 0.0182(5) 0.0154(4) -0.0003(3) 0.0043(4) -0.0002(4)
C17 0.0283(5) 0.0168(4) 0.0198(5) 0.0007(3) 0.0126(4) 0.0026(4)
C18 0.0185(4) 0.0177(4) 0.0218(5) 0.0015(3) 0.0091(4) 0.0020(3)

loop_
_atom_type_symbol
_atom_type_description
_atom_type_scat_dispersion_real
_atom_type_scat_dispersion_imag
_atom_type_scat_source
C C 0.0181 0.0091 'International Tables Vol C Tables 4.2.6.8 and 6.1.1.4'
H H 0.0000 0.0000 'International Tables Vol C Tables 4.2.6.8 and 6.1.1.4'
O O 0.0492 0.0322 'International Tables Vol C Tables 4.2.6.8 and 6.1.1.4'

loop_
_geom_angle_atom_site_label_1
_geom_angle_atom_site_label_2
_geom_angle_atom_site_label_3
_geom_angle
C2 O1 C6 115.22(7)
O1 C2 C3 112.05(8)
C2 C3 C4 111.13(7)
C14 C4 C12 113.32(8)
C14 C4 C5 109.77(7)
C12 C4 C5 109.07(8)
C14 C4 C3 108.07(7)
C12 C4 C3 109.14(7)
C5 C4 C3 107.28(7)
C6 C5 C4 110.27(7)
O1 C6 C5 109.48(7)
O1 C6 C11 103.76(7)
C5 C6 C11 112.70(8)
O1 C6 C7 112.82(7)
C5 C6 C7 109.38(7)
C11 C6 C7 108.66(8)
C13 C7 C8 116.36(8)
C13 C7 C6 114.38(7)
C8 C7 C6 109.58(7)
C9 C8 C7 109.89(8)
C8 C9 C10 112.22(8)
C11 C10 C9 112.11(8)
C6 C11 C10 111.53(8)
C18 C13 C14 118.74(8)
C18 C13 C7 119.45(8)
C14 C13 C7 121.62(8)
C15 C14 C13 118.63(9)
C15 C14 C4 120.86(8)
C13 C14 C4 120.36(8)
C16 C15 C14 121.64(9)
C17 C16 C15 119.74(9)
C16 C17 C18 119.40(9)
C17 C18 C13 121.83(9)

loop_
_geom_bond_atom_site_label_1
_geom_bond_atom_site_label_2
_geom_bond_distance
O1 C2 1.4279(11)
O1 C6 1.4488(11)
C2 C3 1.5215(13)
C3 C4 1.5462(12)
C4 C14 1.5273(12)
C4 C12 1.5311(13)
C4 C5 1.5330(13)
C5 C6 1.5182(13)
C6 C11 1.5264(13)
C6 C7 1.5394(13)
C7 C13 1.5257(13)
C7 C8 1.5346(13)
C8 C9 1.5304(14)
C9 C10 1.5276(16)
C10 C11 1.5306(14)
C13 C18 1.3989(13)
C13 C14 1.4096(13)
C14 C15 1.4006(13)
C15 C16 1.3869(14)
C16 C17 1.3844(15)
C17 C18 1.3866(14)

loop_
_geom_torsion_atom_site_label_1
_geom_torsion_atom_site_label_2
_geom_torsion_atom_site_label_3
_geom_torsion_atom_site_label_4
_geom_torsion
C6 O1 C2 C3 54.03(10)
O1 C2 C3 C4 -52.57(10)
C2 C3 C4 C14 -63.29(10)
C2 C3 C4 C12 173.07(8)
C2 C3 C4 C5 55.01(10)
C14 C4 C5 C6 58.26(9)
C12 C4 C5 C6 -177.03(7)
C3 C4 C5 C6 -58.94(9)
C2 O1 C6 C5 -57.07(10)
C2 O1 C6 C11 -177.61(7)
C2 O1 C6 C7 64.98(9)
C4 C5 C6 O1 59.44(9)
C4 C5 C6 C11 174.37(7)
C4 C5 C6 C7 -64.64(9)
O1 C6 C7 C13 -80.44(9)
C5 C6 C7 C13 41.67(10)
C11 C6 C7 C13 165.08(7)
O1 C6 C7 C8 52.30(10)
C5 C6 C7 C8 174.41(7)
C11 C6 C7 C8 -62.18(9)
C13 C7 C8 C9 -167.93(8)
C6 C7 C8 C9 60.37(10)
C7 C8 C9 C10 -54.66(11)
C8 C9 C10 C11 51.12(12)
O1 C6 C11 C10 -61.85(10)
C5 C6 C11 C10 179.82(8)
C7 C6 C11 C10 58.43(10)
C9 C10 C11 C6 -53.25(11)
C8 C7 C13 C18 40.19(12)
C6 C7 C13 C18 169.63(8)
C8 C7 C13 C14 -144.84(9)
C6 C7 C13 C14 -15.41(12)
C18 C13 C14 C15 0.66(13)
C7 C13 C14 C15 -174.34(8)
C18 C13 C14 C4 -174.85(8)
C7 C13 C14 C4 10.15(13)
C12 C4 C14 C15 31.55(12)
C5 C4 C14 C15 153.77(8)
C3 C4 C14 C15 -89.53(10)
C12 C4 C14 C13 -153.04(8)
C5 C4 C14 C13 -30.83(11)
C3 C4 C14 C13 85.88(10)
C13 C14 C15 C16 -0.28(14)
C4 C14 C15 C16 175.20(8)
C14 C15 C16 C17 -0.65(15)
C15 C16 C17 C18 1.19(15)
C16 C17 C18 C13 -0.82(15)
C14 C13 C18 C17 -0.12(14)
C7 C13 C18 C17 174.99(8)
